data_7231674
loop_
_publ_author_name
'Reddy, Marri Sameer'
'Kumar, Nandigama Satish'
'Chowhan, L. Raju'

_publ_section_title
;
 Heterogeneous graphene oxide as recyclable catalyst for azomethine ylide
 mediated 1,3 dipolar cycloaddition reaction in aqueous medium
;
_journal_issue 62
_journal_name_full 'RSC Advances'
_journal_page_first 35587
_journal_paper_doi 10.1039/C8RA06714G
_journal_volume 8
_journal_year 2018
_chemical_formula_moiety 'C24 H21 Br N4 O4'
_chemical_formula_sum 'C24 H21 Br N4 O4'
_chemical_formula_weight 509.36
_space_group_IT_number 14
_symmetry_cell_setting monoclinic
_symmetry_Int_Tables_number 14
_symmetry_space_group_name_Hall '-P 2yn'
_symmetry_space_group_name_H-M 'P 1 21/n 1'
_atom_sites_solution_hydrogens geom
_atom_sites_solution_primary direct
_atom_sites_solution_secondary difmap
_audit_update_record
;
2018-06-14 deposited with the CCDC.
2018-10-01 downloaded from the CCDC.
;
_cell_angle_alpha 90.0000
_cell_angle_beta 94.269(4)
_cell_angle_gamma 90.0000
_cell_formula_units_Z 4
_cell_length_a 7.8599(6)
_cell_length_b 20.3405(16)
_cell_length_c 13.7843(11)
_cell_measurement_reflns_used 18248
_cell_measurement_temperature 293
_cell_measurement_theta_max 27.73
_cell_measurement_theta_min 3.00
_cell_volume 2197.6(3)
_computing_cell_refinement PROCESS-AUTO
_computing_data_collection PROCESS-AUTO
_computing_data_reduction PROCESS-AUTO
_computing_molecular_graphics 'CrystalStructure 4.0'
_computing_publication_material 'CrystalStructure 4.0 (Rigaku, 2010)'
_computing_structure_refinement 'SHELXL97 (Sheldrick, 2008)'
_computing_structure_solution 'SIR92 (Altomare, et al., 1994)'
_diffrn_ambient_temperature 293
_diffrn_detector_area_resol_mean 6.849
_diffrn_measured_fraction_theta_full 0.998
_diffrn_measured_fraction_theta_max 0.998
_diffrn_measurement_device_type 'Rigaku SCX mini'
_diffrn_measurement_method \w
_diffrn_radiation_type 'Mo K\a'
_diffrn_radiation_wavelength 0.71075
_diffrn_reflns_av_R_equivalents 0.0472
_diffrn_reflns_limit_h_max 10
_diffrn_reflns_limit_h_min -10
_diffrn_reflns_limit_k_max 26
_diffrn_reflns_limit_k_min -26
_diffrn_reflns_limit_l_max 17
_diffrn_reflns_limit_l_min -17
_diffrn_reflns_number 21811
_diffrn_reflns_theta_full 27.49
_diffrn_reflns_theta_max 27.49
_diffrn_standards_number 0
_exptl_absorpt_coefficient_mu 1.916
_exptl_absorpt_correction_T_max 0.795
_exptl_absorpt_correction_T_min 0.332
_exptl_absorpt_correction_type multi-scan
_exptl_absorpt_process_details 'REQAB (Rigaku, 1998)'
_exptl_crystal_colour Colorless
_exptl_crystal_density_diffrn 1.539
_exptl_crystal_density_method 'not measured'
_exptl_crystal_description Chip
_exptl_crystal_F_000 1040.00
_exptl_crystal_size_max 1.130
_exptl_crystal_size_mid 0.470
_exptl_crystal_size_min 0.120
_refine_diff_density_max 0.600
_refine_diff_density_min -0.580
_refine_ls_extinction_method none
_refine_ls_goodness_of_fit_ref 1.096
_refine_ls_hydrogen_treatment mixed
_refine_ls_number_parameters 302
_refine_ls_number_reflns 5031
_refine_ls_number_restraints 0
_refine_ls_R_factor_gt 0.0473
_refine_ls_shift/su_max 8.427
_refine_ls_structure_factor_coef Fsqd
_refine_ls_weighting_details 'w = 1/[\s^2^(Fo^2^)+(0.1000P)^2^+0.0000P] where P=(Fo^2^+2Fc^2^)/3'
_refine_ls_weighting_scheme calc
_refine_ls_wR_factor_ref 0.1607
_reflns_number_gt 3917
_reflns_number_total 5031
_reflns_threshold_expression F^2^>2.0\s(F^2^)
_cod_data_source_file c8ra06714g2.cif
_cod_data_source_block RC-MSR-NSK_in_P21
_cod_database_code 7231674

loop_
_symmetry_equiv_pos_site_id
_symmetry_equiv_pos_as_xyz
1 +X,+Y,+Z
2 1/2-X,1/2+Y,1/2-Z
3 -X,-Y,-Z
4 1/2+X,1/2-Y,1/2+Z

loop_
_atom_site_label
_atom_site_type_symbol
_atom_site_fract_x
_atom_site_fract_y
_atom_site_fract_z
_atom_site_U_iso_or_equiv
_atom_site_adp_type
_atom_site_occupancy
_atom_site_symmetry_multiplicity
_atom_site_calc_flag
_atom_site_refinement_flags
Br1 Br 0.39960(5) 0.07885(2) 0.09516(2) 0.06631(18) Uani 1.0 4 d .
O2 O 0.0915(3) 0.07710(8) 0.53209(15) 0.0410(5) Uani 1.0 4 d .
O3 O 0.3293(3) 0.23776(9) 0.26369(14) 0.0398(5) Uani 1.0 4 d .
O4 O -0.0988(3) 0.23747(11) 0.4147(2) 0.0645(7) Uani 1.0 4 d .
O5 O -0.1595(4) 0.32658(12) 0.3355(3) 0.0783(8) Uani 1.0 4 d .
N6 N -0.0663(3) 0.28033(11) 0.35671(19) 0.0434(6) Uani 1.0 4 d .
N7 N 0.3084(4) 0.30220(11) 0.22502(19) 0.0463(6) Uani 1.0 4 d .
N8 N 0.1248(3) 0.17623(12) 0.61020(17) 0.0389(6) Uani 1.0 4 d .
N9 N 0.4340(3) 0.11793(9) 0.47652(14) 0.0283(5) Uani 1.0 4 d .
C10 C 0.2217(4) 0.03840(13) 0.15938(19) 0.0369(6) Uani 1.0 4 d .
C11 C 0.1265(4) -0.00957(15) 0.1076(2) 0.0493(7) Uani 1.0 4 d .
C12 C -0.0068(5) -0.03996(15) 0.1492(3) 0.0507(8) Uani 1.0 4 d .
C13 C -0.0420(4) -0.02442(13) 0.2424(3) 0.0426(7) Uani 1.0 4 d .
C14 C 0.0560(3) 0.02182(12) 0.29484(19) 0.0326(6) Uani 1.0 4 d .
C15 C 0.1883(3) 0.05550(11) 0.25423(18) 0.0288(5) Uani 1.0 4 d .
C16 C 0.2967(3) 0.10296(11) 0.31605(17) 0.0273(5) Uani 1.0 4 d .
C17 C 0.3956(3) 0.06713(11) 0.40239(18) 0.0287(5) Uani 1.0 4 d .
C18 C 0.5679(4) 0.03938(13) 0.3789(2) 0.0396(6) Uani 1.0 4 d .
C19 C 0.6999(4) 0.08903(15) 0.4225(3) 0.0514(8) Uani 1.0 4 d .
C20 C 0.5966(3) 0.14794(13) 0.4509(2) 0.0376(6) Uani 1.0 4 d .
C21 C 0.2856(3) 0.16141(11) 0.47437(16) 0.0260(5) Uani 1.0 4 d .
C22 C 0.1978(3) 0.15803(11) 0.36527(16) 0.0259(5) Uani 1.0 4 d .
C23 C 0.1964(3) 0.22232(11) 0.31492(17) 0.0273(5) Uani 1.0 4 d .
C24 C 0.0895(3) 0.27512(11) 0.30950(18) 0.0309(5) Uani 1.0 4 d .
C25 C 0.1629(4) 0.32332(12) 0.25247(19) 0.0358(6) Uani 1.0 4 d .
C26 C 0.1023(5) 0.39025(14) 0.2226(3) 0.0508(8) Uani 1.0 4 d .
C27 C 0.1544(3) 0.13129(12) 0.54080(17) 0.0297(5) Uani 1.0 4 d .
C28 C 0.2179(3) 0.23393(12) 0.59958(18) 0.0346(6) Uani 1.0 4 d .
C29 C 0.3159(3) 0.22829(12) 0.51984(18) 0.0313(5) Uani 1.0 4 d .
C30 C 0.4205(4) 0.28058(13) 0.4981(2) 0.0403(6) Uani 1.0 4 d .
C31 C 0.4244(5) 0.33627(14) 0.5567(3) 0.0494(8) Uani 1.0 4 d .
C32 C 0.3257(5) 0.34030(15) 0.6345(3) 0.0525(8) Uani 1.0 4 d .
C33 C 0.2180(4) 0.28927(15) 0.6571(3) 0.0486(7) Uani 1.0 4 d .
H11 H 0.1529 -0.0210 0.0451 0.0591 Uiso 1.0 4 calc R
H12 H -0.0729 -0.0710 0.1141 0.0608 Uiso 1.0 4 calc R
H13 H -0.1319 -0.0450 0.2705 0.0511 Uiso 1.0 4 calc R
H14 H 0.0330 0.0307 0.3588 0.0392 Uiso 1.0 4 calc R
H16 H 0.3795 0.1233 0.2756 0.0327 Uiso 1.0 4 calc R
H17 H 0.3247 0.0325 0.4280 0.0344 Uiso 1.0 4 calc R
H18A H 0.5864 -0.0036 0.4082 0.0475 Uiso 1.0 4 calc R
H18B H 0.5746 0.0356 0.3092 0.0475 Uiso 1.0 4 calc R
H19A H 0.7790 0.1013 0.3749 0.0617 Uiso 1.0 4 calc R
H19B H 0.7638 0.0706 0.4789 0.0617 Uiso 1.0 4 calc R
H20A H 0.6528 0.1708 0.5061 0.0451 Uiso 1.0 4 calc R
H20B H 0.5779 0.1784 0.3970 0.0451 Uiso 1.0 4 calc R
H22 H 0.0794 0.1436 0.3685 0.0311 Uiso 1.0 4 calc R
H26A H 0.0881 0.3926 0.1529 0.0610 Uiso 1.0 4 calc R
H26B H 0.1846 0.4224 0.2464 0.0610 Uiso 1.0 4 calc R
H26C H -0.0050 0.3989 0.2492 0.0610 Uiso 1.0 4 calc R
H30 H 0.4870 0.2783 0.4451 0.0484 Uiso 1.0 4 calc R
H31 H 0.4949 0.3713 0.5430 0.0593 Uiso 1.0 4 calc R
H32 H 0.3309 0.3780 0.6728 0.0630 Uiso 1.0 4 calc R
H33 H 0.1491 0.2924 0.7089 0.0583 Uiso 1.0 4 calc R
H8 H 0.045(5) 0.1712(15) 0.653(3) 0.062(9) Uiso 1.0 4 d .

loop_
_atom_site_aniso_label
_atom_site_aniso_U_11
_atom_site_aniso_U_22
_atom_site_aniso_U_33
_atom_site_aniso_U_12
_atom_site_aniso_U_13
_atom_site_aniso_U_23
Br1 0.0722(3) 0.0882(4) 0.0415(3) -0.02024(18) 0.02334(18) -0.00676(16)
O2 0.0450(11) 0.0368(11) 0.0427(12) -0.0138(8) 0.0125(9) 0.0015(8)
O3 0.0409(10) 0.0307(10) 0.0506(12) 0.0052(8) 0.0221(9) 0.0123(8)
O4 0.0504(13) 0.0503(13) 0.0979(19) 0.0029(10) 0.0396(12) 0.0131(12)
O5 0.0579(15) 0.0630(15) 0.116(3) 0.0352(12) 0.0222(14) 0.0119(14)
N6 0.0347(12) 0.0350(12) 0.0612(16) 0.0066(10) 0.0090(11) -0.0012(11)
N7 0.0566(15) 0.0319(12) 0.0524(15) -0.0013(11) 0.0180(11) 0.0151(11)
N8 0.0391(12) 0.0426(13) 0.0371(13) -0.0046(10) 0.0177(10) -0.0047(10)
N9 0.0277(10) 0.0260(10) 0.0312(11) -0.0027(8) 0.0032(8) -0.0007(8)
C10 0.0433(14) 0.0364(14) 0.0306(13) 0.0015(11) 0.0009(11) 0.0035(11)
C11 0.067(2) 0.0492(17) 0.0306(15) -0.0015(15) -0.0062(13) -0.0073(12)
C12 0.0624(19) 0.0420(16) 0.0451(17) -0.0104(14) -0.0131(14) -0.0077(13)
C13 0.0409(15) 0.0365(15) 0.0494(17) -0.0073(12) -0.0035(12) -0.0001(12)
C14 0.0340(13) 0.0288(12) 0.0348(13) 0.0018(10) 0.0007(10) -0.0004(10)
C15 0.0306(12) 0.0229(11) 0.0321(13) 0.0039(9) -0.0022(9) 0.0007(10)
C16 0.0276(12) 0.0246(12) 0.0300(13) 0.0017(9) 0.0039(9) 0.0013(10)
C17 0.0303(12) 0.0243(11) 0.0310(13) 0.0023(9) -0.0010(10) 0.0003(9)
C18 0.0362(13) 0.0376(15) 0.0444(15) 0.0103(11) -0.0005(11) -0.0031(12)
C19 0.0275(14) 0.0514(18) 0.076(3) 0.0046(12) 0.0084(14) -0.0064(15)
C20 0.0277(13) 0.0394(14) 0.0461(16) -0.0053(11) 0.0063(11) -0.0028(12)
C21 0.0277(11) 0.0234(11) 0.0276(12) -0.0034(9) 0.0069(9) -0.0006(9)
C22 0.0269(11) 0.0218(11) 0.0296(12) -0.0004(9) 0.0052(9) 0.0012(9)
C23 0.0285(12) 0.0253(12) 0.0287(12) -0.0023(9) 0.0057(9) 0.0011(9)
C24 0.0314(12) 0.0242(12) 0.0372(13) 0.0008(9) 0.0018(10) -0.0017(10)
C25 0.0457(15) 0.0254(12) 0.0358(14) -0.0034(10) -0.0008(11) 0.0028(10)
C26 0.0626(19) 0.0307(15) 0.0578(19) 0.0026(13) -0.0047(15) 0.0122(13)
C27 0.0291(12) 0.0317(13) 0.0287(12) -0.0022(10) 0.0047(9) 0.0026(10)
C28 0.0336(13) 0.0362(13) 0.0343(14) 0.0024(10) 0.0045(10) -0.0037(11)
C29 0.0346(13) 0.0267(12) 0.0328(13) -0.0006(10) 0.0042(10) -0.0042(10)
C30 0.0478(16) 0.0327(14) 0.0417(15) -0.0096(11) 0.0103(12) -0.0033(11)
C31 0.0580(18) 0.0313(15) 0.0587(19) -0.0135(13) 0.0025(14) -0.0058(14)
C32 0.064(2) 0.0355(16) 0.0565(19) 0.0011(14) -0.0020(15) -0.0208(14)
C33 0.0550(18) 0.0467(17) 0.0451(16) 0.0054(14) 0.0102(13) -0.0150(13)

loop_
_atom_type_symbol
_atom_type_description
_atom_type_scat_dispersion_real
_atom_type_scat_dispersion_imag
_atom_type_scat_source
Br Br -0.2901 2.4595
;
International Tables for Crystallography
(1992, Vol. C, Tables 4.2.6.8 and 6.1.1.4)
;
O O 0.0106 0.0060
;
International Tables for Crystallography
(1992, Vol. C, Tables 4.2.6.8 and 6.1.1.4)
;
N N 0.0061 0.0033
;
International Tables for Crystallography
(1992, Vol. C, Tables 4.2.6.8 and 6.1.1.4)
;
C C 0.0033 0.0016
;
International Tables for Crystallography
(1992, Vol. C, Tables 4.2.6.8 and 6.1.1.4)
;
H H 0.0000 0.0000
;
International Tables for Crystallography
(1992, Vol. C, Table 6.1.1.4)
;

loop_
_geom_angle_atom_site_label_1
_geom_angle_atom_site_label_2
_geom_angle_atom_site_label_3
_geom_angle
_geom_angle_publ_flag
N7 O3 C23 109.92(19) yes
O4 N6 O5 123.9(3) yes
O4 N6 C24 118.1(3) yes
O5 N6 C24 117.9(3) yes
O3 N7 C25 106.0(3) yes
C27 N8 C28 112.0(3) yes
C17 N9 C20 105.08(19) yes
C17 N9 C21 106.78(17) yes
C20 N9 C21 116.54(18) yes
Br1 C10 C11 116.8(2) yes
Br1 C10 C15 121.68(19) yes
C11 C10 C15 121.5(3) yes
C10 C11 C12 119.8(3) yes
C11 C12 C13 119.9(3) yes
C12 C13 C14 120.2(3) yes
C13 C14 C15 121.7(3) yes
C10 C15 C14 116.8(3) yes
C10 C15 C16 123.4(3) yes
C14 C15 C16 119.6(3) yes
C15 C16 C17 111.21(19) yes
C15 C16 C22 115.44(19) yes
C17 C16 C22 104.03(19) yes
N9 C17 C16 105.56(18) yes
N9 C17 C18 105.56(19) yes
C16 C17 C18 114.4(2) yes
C17 C18 C19 105.0(3) yes
C18 C19 C20 105.2(3) yes
N9 C20 C19 102.9(2) yes
N9 C21 C22 106.20(18) yes
N9 C21 C27 108.23(18) yes
N9 C21 C29 115.79(19) yes
C22 C21 C27 106.07(17) yes
C22 C21 C29 118.06(19) yes
C27 C21 C29 101.65(19) yes
C16 C22 C21 104.26(17) yes
C16 C22 C23 114.8(2) yes
C21 C22 C23 112.85(18) yes
O3 C23 C22 118.3(2) yes
O3 C23 C24 106.7(2) yes
C22 C23 C24 134.9(3) yes
N6 C24 C23 125.3(3) yes
N6 C24 C25 127.0(3) yes
C23 C24 C25 107.7(3) yes
N7 C25 C24 109.7(3) yes
N7 C25 C26 119.3(3) yes
C24 C25 C26 130.9(3) yes
O2 C27 N8 126.4(3) yes
O2 C27 C21 125.8(3) yes
N8 C27 C21 107.8(2) yes
N8 C28 C29 109.8(3) yes
N8 C28 C33 127.2(3) yes
C29 C28 C33 123.0(3) yes
C21 C29 C28 108.8(2) yes
C21 C29 C30 132.7(3) yes
C28 C29 C30 118.5(3) yes
C29 C30 C31 119.1(3) yes
C30 C31 C32 120.9(3) yes
C31 C32 C33 121.4(3) yes
C28 C33 C32 117.1(3) yes
C27 N8 H8 123(2) no
C28 N8 H8 124(2) no
C10 C11 H11 120.101 no
C12 C11 H11 120.099 no
C11 C12 H12 120.030 no
C13 C12 H12 120.029 no
C12 C13 H13 119.909 no
C14 C13 H13 119.901 no
C13 C14 H14 119.147 no
C15 C14 H14 119.147 no
C15 C16 H16 108.643 no
C17 C16 H16 108.638 no
C22 C16 H16 108.642 no
N9 C17 H17 110.370 no
C16 C17 H17 110.359 no
C18 C17 H17 110.369 no
C17 C18 H18A 110.750 no
C17 C18 H18B 110.753 no
C19 C18 H18A 110.749 no
C19 C18 H18B 110.753 no
H18A C18 H18B 108.836 no
C18 C19 H19A 110.706 no
C18 C19 H19B 110.702 no
C20 C19 H19A 110.720 no
C20 C19 H19B 110.719 no
H19A C19 H19B 108.812 no
N9 C20 H20A 111.170 no
N9 C20 H20B 111.180 no
C19 C20 H20A 111.174 no
C19 C20 H20B 111.182 no
H20A C20 H20B 109.115 no
C16 C22 H22 108.209 no
C21 C22 H22 108.201 no
C23 C22 H22 108.206 no
C25 C26 H26A 109.477 no
C25 C26 H26B 109.477 no
C25 C26 H26C 109.476 no
H26A C26 H26B 109.461 no
H26A C26 H26C 109.464 no
H26B C26 H26C 109.472 no
C29 C30 H30 120.463 no
C31 C30 H30 120.459 no
C30 C31 H31 119.560 no
C32 C31 H31 119.555 no
C31 C32 H32 119.316 no
C33 C32 H32 119.320 no
C28 C33 H33 121.450 no
C32 C33 H33 121.455 no

loop_
_geom_bond_atom_site_label_1
_geom_bond_atom_site_label_2
_geom_bond_distance
_geom_bond_publ_flag
Br1 C10 1.897(3) yes
O2 C27 1.210(3) yes
O3 N7 1.420(3) yes
O3 C23 1.341(3) yes
O4 N6 1.222(4) yes
O5 N6 1.214(4) yes
N6 C24 1.433(4) yes
N7 C25 1.304(4) yes
N8 C27 1.356(4) yes
N8 C28 1.397(4) yes
N9 C17 1.469(3) yes
N9 C20 1.483(4) yes
N9 C21 1.463(3) yes
C10 C11 1.394(4) yes
C10 C15 1.397(4) yes
C11 C12 1.378(5) yes
C12 C13 1.371(5) yes
C13 C14 1.385(4) yes
C14 C15 1.397(4) yes
C15 C16 1.509(4) yes
C16 C17 1.554(4) yes
C16 C22 1.549(4) yes
C17 C18 1.524(4) yes
C18 C19 1.537(4) yes
C19 C20 1.515(4) yes
C21 C22 1.609(3) yes
C21 C27 1.555(4) yes
C21 C29 1.509(4) yes
C22 C23 1.480(4) yes
C23 C24 1.362(4) yes
C24 C25 1.407(4) yes
C25 C26 1.490(4) yes
C28 C29 1.393(4) yes
C28 C33 1.377(4) yes
C29 C30 1.390(4) yes
C30 C31 1.390(4) yes
C31 C32 1.372(5) yes
C32 C33 1.389(5) yes
N8 H8 0.90(4) no
C11 H11 0.930 no
C12 H12 0.930 no
C13 H13 0.930 no
C14 H14 0.930 no
C16 H16 0.980 no
C17 H17 0.980 no
C18 H18A 0.970 no
C18 H18B 0.970 no
C19 H19A 0.970 no
C19 H19B 0.970 no
C20 H20A 0.970 no
C20 H20B 0.970 no
C22 H22 0.980 no
C26 H26A 0.960 no
C26 H26B 0.960 no
C26 H26C 0.960 no
C30 H30 0.930 no
C31 H31 0.930 no
C32 H32 0.930 no
C33 H33 0.930 no

loop_
_geom_contact_atom_site_label_1
_geom_contact_atom_site_label_2
_geom_contact_distance
_geom_contact_publ_flag
_geom_contact_site_symmetry_2
Br1 C16 3.245(3) no .
O2 N9 2.972(3) no .
O2 C14 3.450(4) no .
O2 C16 3.530(4) no .
O2 C17 3.096(4) no .
O2 C22 2.997(3) no .
O2 C28 3.448(3) no .
O2 C29 3.556(3) no .
O3 N6 3.558(3) no .
O3 C16 2.852(3) no .
O3 C21 3.334(3) no .
O3 C29 3.545(4) no .
O3 C30 3.372(4) no .
O4 N8 3.347(4) no .
O4 C21 3.439(4) no .
O4 C22 2.957(4) no .
O4 C23 2.801(4) no .
O4 C27 3.337(4) no .
O4 C28 3.429(4) no .
O4 C29 3.473(4) no .
O5 C23 3.539(4) no .
O5 C25 2.858(4) no .
O5 C26 2.968(5) no .
N6 C22 3.237(4) no .
N6 C26 3.246(4) no .
N8 N9 3.373(4) no .
N8 C22 3.486(4) no .
N8 C30 3.582(4) no .
N9 C23 3.513(3) no .
N9 C28 3.429(4) no .
N9 C30 3.324(4) no .
C10 C13 2.755(4) no .
C10 C17 3.570(4) no .
C11 C14 2.755(4) no .
C12 C15 2.809(4) no .
C14 C17 3.096(4) no .
C14 C22 3.115(4) no .
C15 C18 3.346(4) no .
C15 C23 3.494(4) no .
C16 C19 3.403(4) no .
C16 C20 3.032(4) no .
C16 C27 3.420(4) no .
C17 C27 3.078(4) no .
C20 C22 3.273(4) no .
C20 C29 2.959(4) no .
C20 C30 3.123(4) no .
C21 C24 3.517(4) no .
C22 C28 3.573(4) no .
C22 C30 3.486(4) no .
C23 C29 2.912(4) no .
C23 C30 3.197(4) no .
C24 C29 3.422(4) no .
C24 C30 3.540(4) no .
C28 C31 2.731(4) no .
C29 C32 2.770(4) no .
C30 C33 2.809(5) no .
O2 O2 3.535(3) no 3_556
O2 C13 3.338(4) no 3_556
O2 C14 3.390(4) no 3_556
O2 C19 3.335(4) no 1_455
O3 C33 3.530(4) no 4_554
O4 C19 3.414(4) no 1_455
O4 C20 3.078(4) no 1_455
O5 N8 3.426(4) no 4_454
O5 C28 3.543(4) no 4_454
O5 C33 3.489(5) no 4_454
N6 C33 3.428(4) no 4_454
N7 N8 3.077(4) no 4_554
N8 O5 3.426(4) no 4_555
N8 N7 3.077(4) no 4_455
N9 C26 3.552(4) no 4_555
C11 C11 3.468(4) no 3_555
C13 O2 3.338(4) no 3_556
C14 O2 3.390(4) no 3_556
C18 C26 3.559(4) no 2_545
C19 O2 3.335(4) no 1_655
C19 O4 3.414(4) no 1_655
C20 O4 3.078(4) no 1_655
C26 N9 3.552(4) no 4_454
C26 C18 3.559(4) no 2_555
C28 O5 3.543(4) no 4_555
C33 O3 3.530(4) no 4_455
C33 O5 3.489(5) no 4_555
C33 N6 3.428(4) no 4_555
Br1 H11 2.8574 no .
Br1 H16 2.6619 no .
Br1 H18B 3.2808 no .
O2 H14 2.5783 no .
O2 H17 2.5758 no .
O2 H22 2.6247 no .
O2 H8 2.58(4) no .
O3 H16 2.3641 no .
O3 H20B 2.8492 no .
O3 H22 3.1684 no .
O3 H30 2.8303 no .
O4 H22 2.4793 no .
O5 H26A 3.5578 no .
O5 H26C 2.2956 no .
N6 H22 3.0081 no .
N6 H26C 2.8900 no .
N7 H26A 2.6670 no .
N7 H26B 2.6553 no .
N7 H26C 3.1887 no .
N7 H30 3.2830 no .
N8 H22 3.3895 no .
N8 H33 2.7253 no .
N9 H16 2.7737 no .
N9 H18A 2.9333 no .
N9 H18B 3.1186 no .
N9 H19A 3.1616 no .
N9 H19B 2.7631 no .
N9 H22 3.1045 no .
N9 H30 3.3214 no .
C10 H12 3.2384 no .
C10 H14 3.2223 no .
C10 H16 2.6059 no .
C10 H18B 3.3324 no .
C11 H13 3.2193 no .
C12 H14 3.2209 no .
C13 H11 3.2192 no .
C14 H12 3.2285 no .
C14 H16 3.3016 no .
C14 H17 2.7022 no .
C14 H22 2.6780 no .
C15 H11 3.2694 no .
C15 H13 3.2630 no .
C15 H17 2.5929 no .
C15 H18B 3.1000 no .
C15 H22 2.5740 no .
C16 H14 2.6429 no .
C16 H18A 3.3268 no .
C16 H18B 2.5857 no .
C16 H20B 2.8496 no .
C17 H14 2.9626 no .
C17 H19A 3.1434 no .
C17 H19B 3.0068 no .
C17 H20A 3.1861 no .
C17 H20B 2.6833 no .
C17 H22 2.9391 no .
C18 H16 2.6127 no .
C18 H20A 3.2395 no .
C18 H20B 2.8399 no .
C19 H16 3.1893 no .
C19 H17 3.1711 no .
C20 H16 2.8968 no .
C20 H17 3.1749 no .
C20 H18A 3.1388 no .
C20 H18B 3.0030 no .
C20 H30 2.7880 no .
C21 H16 2.9927 no .
C21 H17 2.7218 no .
C21 H20A 2.8938 no .
C21 H20B 2.6271 no .
C21 H30 2.9016 no .
C21 H8 3.22(4) no .
C22 H14 2.8944 no .
C22 H17 2.8520 no .
C22 H20B 3.0157 no .
C22 H30 3.4630 no .
C23 H16 2.5562 no .
C23 H20B 3.2504 no .
C23 H30 3.0209 no .
C24 H22 2.7994 no .
C24 H26A 3.2202 no .
C24 H26B 3.2218 no .
C24 H26C 2.7367 no .
C24 H30 3.5199 no .
C27 H14 3.3223 no .
C27 H17 2.9255 no .
C27 H22 2.4166 no .
C28 H30 3.2387 no .
C28 H32 3.2028 no .
C29 H20A 2.9134 no .
C29 H20B 2.9416 no .
C29 H22 3.1933 no .
C29 H31 3.2360 no .
C29 H33 3.2739 no .
C29 H8 3.13(4) no .
C30 H20A 2.8807 no .
C30 H20B 2.8364 no .
C30 H32 3.2359 no .
C31 H33 3.2495 no .
C32 H30 3.2402 no .
C33 H31 3.2407 no .
C33 H8 2.76(4) no .
H11 H12 2.3097 no .
H12 H13 2.3004 no .
H13 H14 2.3013 no .
H14 H16 3.5701 no .
H14 H17 2.4173 no .
H14 H22 2.3274 no .
H16 H17 2.8548 no .
H16 H18A 3.4952 no .
H16 H18B 2.3761 no .
H16 H19A 3.3611 no .
H16 H20B 2.4707 no .
H16 H22 2.7969 no .
H17 H18A 2.2201 no .
H17 H18B 2.6498 no .
H17 H19B 3.5558 no .
H17 H22 3.0428 no .
H18A H19A 2.6768 no .
H18A H19B 2.2301 no .
H18B H19A 2.2303 no .
H18B H19B 2.7709 no .
H18B H20B 3.1472 no .
H19A H20A 2.5538 no .
H19A H20B 2.2635 no .
H19B H20A 2.2601 no .
H19B H20B 2.8241 no .
H20A H30 2.6501 no .
H20B H30 2.2694 no .
H30 H31 2.3204 no .
H31 H32 2.2858 no .
H32 H33 2.3301 no .
H33 H8 2.6923 no .
Br1 H31 3.3649 no 4_454
Br1 H32 3.5875 no 4_554
Br1 H33 3.5650 no 4_554
O2 H13 2.7938 no 3_556
O2 H14 2.8719 no 3_556
O2 H18A 3.0018 no 3_656
O2 H19A 3.1904 no 1_455
O2 H19B 2.6278 no 1_455
O2 H19B 3.2198 no 3_656
O3 H33 2.7465 no 4_554
O3 H8 3.01(4) no 4_554
O4 H19A 2.9686 no 1_455
O4 H20A 2.7571 no 1_455
O4 H20B 2.8044 no 1_455
O4 H30 3.4162 no 1_455
O4 H33 3.3914 no 4_454
O5 H12 3.0768 no 2_455
O5 H13 3.3599 no 2_455
O5 H30 3.4049 no 1_455
O5 H33 3.2818 no 4_454
O5 H8 3.30(4) no 4_454
N6 H20B 3.5574 no 1_455
N6 H33 3.2653 no 4_454
N7 H20A 3.2177 no 4_454
N7 H33 3.3176 no 4_554
N7 H8 2.24(4) no 4_554
N8 H13 3.1337 no 3_556
N9 H18A 2.8274 no 3_656
N9 H26A 2.6431 no 4_555
C10 H26B 2.7670 no 2_545
C10 H31 2.9498 no 4_454
C10 H32 3.5280 no 4_454
C11 H11 2.9922 no 3_555
C11 H12 3.4646 no 3_555
C11 H26B 2.7796 no 2_545
C11 H31 3.2864 no 2_545
C11 H31 3.1047 no 4_454
C12 H11 3.0942 no 3_555
C12 H26B 2.9206 no 2_545
C12 H31 3.2131 no 2_545
C12 H32 3.5569 no 4_454
C13 H18B 3.4402 no 1_455
C13 H19A 3.4984 no 1_455
C13 H26B 3.0037 no 2_545
C13 H32 3.2632 no 4_454
C13 H8 3.32(4) no 3_556
C14 H19A 2.9879 no 1_455
C14 H26B 2.9577 no 2_545
C14 H32 3.1096 no 4_454
C15 H26B 2.8867 no 2_545
C15 H31 3.5140 no 4_454
C15 H32 3.2424 no 4_454
C17 H18A 2.9070 no 3_656
C17 H19B 3.5212 no 3_656
C18 H13 3.3580 no 1_655
C18 H17 3.0982 no 3_656
C18 H18A 3.3377 no 3_656
C18 H26A 3.2444 no 2_545
C18 H26B 3.4755 no 2_545
C18 H26C 3.3762 no 2_545
C19 H14 3.0624 no 1_655
C19 H17 3.2336 no 3_656
C19 H22 3.3187 no 1_655
C19 H26A 3.3787 no 4_555
C20 H26A 2.9098 no 4_555
C21 H26A 3.4712 no 4_555
C22 H19A 3.4997 no 1_455
C25 H20A 3.3933 no 4_454
C25 H8 3.40(4) no 4_554
C26 H18A 3.1159 no 2_555
C26 H18B 3.2821 no 2_555
C26 H20A 3.2840 no 4_454
C27 H13 3.1541 no 3_556
C27 H18A 3.3429 no 3_656
C27 H19B 3.3592 no 1_455
C31 H11 3.2615 no 2_555
C31 H12 3.2970 no 2_555
C32 H19A 3.5644 no 4_455
H11 C11 2.9922 no 3_555
H11 C12 3.0942 no 3_555
H11 C31 3.2615 no 2_545
H11 H11 2.7591 no 3_555
H11 H12 2.9169 no 3_555
H11 H26B 3.2657 no 2_545
H11 H31 2.7231 no 2_545
H11 H31 3.2891 no 4_454
H12 O5 3.0768 no 2_445
H12 C11 3.4646 no 3_555
H12 C31 3.2970 no 2_545
H12 H11 2.9169 no 3_555
H12 H26B 3.4868 no 2_545
H12 H30 3.2556 no 2_545
H12 H31 2.5769 no 2_545
H13 O2 2.7938 no 3_556
H13 O5 3.3599 no 2_445
H13 N8 3.1337 no 3_556
H13 C18 3.3580 no 1_455
H13 C27 3.1541 no 3_556
H13 H18A 3.1369 no 1_455
H13 H18B 2.9120 no 1_455
H13 H19A 3.4015 no 1_455
H13 H26C 3.0672 no 2_445
H13 H8 2.8409 no 3_556
H14 O2 2.8719 no 3_556
H14 C19 3.0624 no 1_455
H14 H19A 2.4831 no 1_455
H14 H19B 2.8986 no 1_455
H14 H19B 3.3567 no 3_656
H14 H26B 3.5161 no 2_545
H14 H32 3.4552 no 4_454
H16 H33 2.9267 no 4_554
H17 C18 3.0982 no 3_656
H17 C19 3.2336 no 3_656
H17 H17 3.5306 no 3_656
H17 H18A 2.3868 no 3_656
H17 H19B 2.5808 no 3_656
H17 H26A 3.1497 no 2_545
H17 H26B 3.2833 no 2_545
H18A O2 3.0018 no 3_656
H18A N9 2.8274 no 3_656
H18A C17 2.9070 no 3_656
H18A C18 3.3377 no 3_656
H18A C26 3.1159 no 2_545
H18A C27 3.3429 no 3_656
H18A H13 3.1369 no 1_655
H18A H17 2.3868 no 3_656
H18A H18A 2.9641 no 3_656
H18A H19B 3.5343 no 3_656
H18A H26A 2.6212 no 2_545
H18A H26B 3.2664 no 2_545
H18A H26C 2.9729 no 2_545
H18B C13 3.4402 no 1_655
H18B C26 3.2821 no 2_545
H18B H13 2.9120 no 1_655
H18B H26A 3.2347 no 2_545
H18B H26B 3.1318 no 2_545
H18B H26C 2.9346 no 2_545
H18B H32 3.3539 no 4_554
H19A O2 3.1904 no 1_655
H19A O4 2.9686 no 1_655
H19A C13 3.4984 no 1_655
H19A C14 2.9879 no 1_655
H19A C22 3.4997 no 1_655
H19A C32 3.5644 no 4_554
H19A H13 3.4015 no 1_655
H19A H14 2.4831 no 1_655
H19A H22 2.5204 no 1_655
H19A H32 2.8757 no 4_554
H19A H33 3.2566 no 4_554
H19B O2 2.6278 no 1_655
H19B O2 3.2198 no 3_656
H19B C17 3.5212 no 3_656
H19B C27 3.3592 no 1_655
H19B H14 2.8986 no 1_655
H19B H14 3.3567 no 3_656
H19B H17 2.5808 no 3_656
H19B H18A 3.5343 no 3_656
H19B H22 3.3520 no 1_655
H19B H26A 2.9513 no 4_555
H20A O4 2.7571 no 1_655
H20A N7 3.2177 no 4_555
H20A C25 3.3933 no 4_555
H20A C26 3.2840 no 4_555
H20A H26A 2.4847 no 4_555
H20A H8 3.5574 no 1_655
H20B O4 2.8044 no 1_655
H20B N6 3.5574 no 1_655
H20B H33 2.7582 no 4_554
H22 C19 3.3187 no 1_455
H22 H19A 2.5204 no 1_455
H22 H19B 3.3520 no 1_455
H22 H32 3.2406 no 4_454
H26A N9 2.6431 no 4_454
H26A C18 3.2444 no 2_555
H26A C19 3.3787 no 4_454
H26A C20 2.9098 no 4_454
H26A C21 3.4712 no 4_454
H26A H17 3.1497 no 2_555
H26A H18A 2.6212 no 2_555
H26A H18B 3.2347 no 2_555
H26A H19B 2.9513 no 4_454
H26A H20A 2.4847 no 4_454
H26B C10 2.7670 no 2_555
H26B C11 2.7796 no 2_555
H26B C12 2.9206 no 2_555
H26B C13 3.0037 no 2_555
H26B C14 2.9577 no 2_555
H26B C15 2.8867 no 2_555
H26B C18 3.4755 no 2_555
H26B H11 3.2657 no 2_555
H26B H12 3.4868 no 2_555
H26B H14 3.5161 no 2_555
H26B H17 3.2833 no 2_555
H26B H18A 3.2664 no 2_555
H26B H18B 3.1318 no 2_555
H26C C18 3.3762 no 2_555
H26C H13 3.0672 no 2_455
H26C H18A 2.9729 no 2_555
H26C H18B 2.9346 no 2_555
H30 O4 3.4162 no 1_655
H30 O5 3.4049 no 1_655
H30 H12 3.2556 no 2_555
H31 Br1 3.3649 no 4_555
H31 C10 2.9498 no 4_555
H31 C11 3.2864 no 2_555
H31 C11 3.1047 no 4_555
H31 C12 3.2131 no 2_555
H31 C15 3.5140 no 4_555
H31 H11 2.7231 no 2_555
H31 H11 3.2891 no 4_555
H31 H12 2.5769 no 2_555
H32 Br1 3.5875 no 4_455
H32 C10 3.5280 no 4_555
H32 C12 3.5569 no 4_555
H32 C13 3.2632 no 4_555
H32 C14 3.1096 no 4_555
H32 C15 3.2424 no 4_555
H32 H14 3.4552 no 4_555
H32 H18B 3.3539 no 4_455
H32 H19A 2.8757 no 4_455
H32 H22 3.2406 no 4_555
H33 Br1 3.5650 no 4_455
H33 O3 2.7465 no 4_455
H33 O4 3.3914 no 4_555
H33 O5 3.2818 no 4_555
H33 N6 3.2653 no 4_555
H33 N7 3.3176 no 4_455
H33 H16 2.9267 no 4_455
H33 H19A 3.2566 no 4_455
H33 H20B 2.7582 no 4_455
H8 O3 3.01(4) no 4_455
H8 O5 3.30(4) no 4_555
H8 N7 2.24(4) no 4_455
H8 C13 3.32(4) no 3_556
H8 C25 3.40(4) no 4_455
H8 H13 2.8409 no 3_556
H8 H20A 3.5574 no 1_455

loop_
_geom_hbond_atom_site_label_D
_geom_hbond_atom_site_label_H
_geom_hbond_atom_site_label_A
_geom_hbond_site_symmetry_A
_geom_hbond_distance_DA
_geom_hbond_distance_DH
_geom_hbond_distance_HA
_geom_hbond_angle_DHA
_geom_hbond_publ_flag
N8 H8 N7 4_455 3.077(4) 0.895 2.24(4) 155(3) no

loop_
_geom_torsion_atom_site_label_1
_geom_torsion_atom_site_label_2
_geom_torsion_atom_site_label_3
_geom_torsion_atom_site_label_4
_geom_torsion
_geom_torsion_publ_flag
N7 O3 C23 C22 -177.19(17) no
N7 O3 C23 C24 0.5(3) no
C23 O3 N7 C25 -1.0(3) no
O4 N6 C24 C23 8.1(4) no
O4 N6 C24 C25 -169.7(3) no
O5 N6 C24 C23 -170.7(3) no
O5 N6 C24 C25 11.5(4) no
O3 N7 C25 C24 1.1(3) no
O3 N7 C25 C26 -179.53(18) no
C27 N8 C28 C29 -0.2(3) no
C27 N8 C28 C33 179.9(2) no
C28 N8 C27 O2 180.0(2) no
C28 N8 C27 C21 0.6(3) no
C17 N9 C20 C19 -41.2(2) no
C20 N9 C17 C16 -86.63(19) no
C20 N9 C17 C18 34.9(2) no
C17 N9 C21 C22 -27.9(2) no
C17 N9 C21 C27 85.65(19) no
C17 N9 C21 C29 -161.06(17) no
C21 N9 C17 C16 37.7(2) no
C21 N9 C17 C18 159.24(16) no
C20 N9 C21 C22 89.2(2) no
C20 N9 C21 C27 -157.32(18) no
C20 N9 C21 C29 -44.0(3) no
C21 N9 C20 C19 -159.15(17) no
Br1 C10 C11 C12 -178.69(18) no
Br1 C10 C15 C14 -179.05(14) no
Br1 C10 C15 C16 -4.8(4) no
C11 C10 C15 C14 0.5(4) no
C11 C10 C15 C16 174.8(3) no
C15 C10 C11 C12 1.7(4) no
C10 C11 C12 C13 -2.0(5) no
C11 C12 C13 C14 0.1(5) no
C12 C13 C14 C15 2.2(4) no
C13 C14 C15 C10 -2.5(4) no
C13 C14 C15 C16 -177.0(2) no
C10 C15 C16 C17 -111.3(3) no
C10 C15 C16 C22 130.5(3) no
C14 C15 C16 C17 62.8(3) no
C14 C15 C16 C22 -55.4(3) no
C15 C16 C17 N9 -156.63(18) no
C15 C16 C17 C18 87.8(3) no
C15 C16 C22 C21 136.46(18) no
C15 C16 C22 C23 -99.5(3) no
C17 C16 C22 C21 14.3(2) no
C17 C16 C22 C23 138.33(17) no
C22 C16 C17 N9 -31.7(2) no
C22 C16 C17 C18 -147.34(17) no
N9 C17 C18 C19 -14.5(3) no
C16 C17 C18 C19 101.1(2) no
C17 C18 C19 C20 -10.4(3) no
C18 C19 C20 N9 31.2(3) no
N9 C21 C22 C16 7.4(2) no
N9 C21 C22 C23 -117.86(18) no
N9 C21 C27 O2 -57.7(3) no
N9 C21 C27 N8 121.76(18) no
N9 C21 C29 C28 -116.5(2) no
N9 C21 C29 C30 61.9(4) no
C22 C21 C27 O2 55.9(3) no
C22 C21 C27 N8 -124.63(17) no
C27 C21 C22 C16 -107.59(18) no
C27 C21 C22 C23 127.14(18) no
C22 C21 C29 C28 116.0(2) no
C22 C21 C29 C30 -65.6(4) no
C29 C21 C22 C16 139.35(19) no
C29 C21 C22 C23 14.1(3) no
C27 C21 C29 C28 0.5(3) no
C27 C21 C29 C30 178.9(3) no
C29 C21 C27 O2 179.9(2) no
C29 C21 C27 N8 -0.6(3) no
C16 C22 C23 O3 -29.2(3) no
C16 C22 C23 C24 153.9(3) no
C21 C22 C23 O3 90.1(3) no
C21 C22 C23 C24 -86.8(3) no
O3 C23 C24 N6 -177.97(19) no
O3 C23 C24 C25 0.2(3) no
C22 C23 C24 N6 -0.8(5) no
C22 C23 C24 C25 177.3(3) no
N6 C24 C25 N7 177.3(3) no
N6 C24 C25 C26 -2.0(5) no
C23 C24 C25 N7 -0.9(3) no
C23 C24 C25 C26 179.9(3) no
N8 C28 C29 C21 -0.2(3) no
N8 C28 C29 C30 -178.90(19) no
N8 C28 C33 C32 178.0(3) no
C29 C28 C33 C32 -1.8(4) no
C33 C28 C29 C21 179.6(3) no
C33 C28 C29 C30 0.9(4) no
C21 C29 C30 C31 -178.0(3) no
C28 C29 C30 C31 0.3(4) no
C29 C30 C31 C32 -0.6(4) no
C30 C31 C32 C33 -0.3(5) no
C31 C32 C33 C28 1.5(5) no
